data_7038477
loop_
_publ_author_name
'Phanopoulos, Andreas'
'White, Andrew J. P.'
'Long, Nicholas J.'
'Miller, Philip W.'

_publ_section_title
;
 Insight into the stereoelectronic parameters of N-triphos ligands via
 coordination to tungsten(0).
;
_journal_issue 13
_journal_name_full 'Dalton transactions (Cambridge, England : 2003)'
_journal_page_first 5536
_journal_page_last 5548
_journal_paper_doi 10.1039/c6dt00170j
_journal_volume 45
_journal_year 2016
_chemical_formula_moiety 'C25 H48 N O4 P3 W'
_chemical_formula_sum 'C25 H48 N O4 P3 W'
_chemical_formula_weight 703.40
_chemical_name_systematic
; 
 ? 
;
_space_group_IT_number 14
_symmetry_cell_setting monoclinic
_symmetry_space_group_name_Hall '-P 2ybc'
_symmetry_space_group_name_H-M 'P 1 21/c 1'
_atom_sites_solution_hydrogens geom
_atom_sites_solution_primary direct
_atom_sites_solution_secondary difmap
_audit_creation_method SHELXL
_audit_update_record
;
2015-07-13 deposited with the CCDC.
2016-02-19 downloaded from the CCDC.
;
_cell_angle_alpha 90.00
_cell_angle_beta 95.3745(14)
_cell_angle_gamma 90.00
_cell_formula_units_Z 8
_cell_length_a 15.45700(18)
_cell_length_b 12.41049(15)
_cell_length_c 32.2167(5)
_cell_measurement_reflns_used 17780
_cell_measurement_temperature 173
_cell_measurement_theta_max 72.3485
_cell_measurement_theta_min 2.7530
_cell_volume 6152.93(14)
_computing_cell_refinement 'CrysAlis RED, Oxford Diffraction Ltd'
_computing_data_collection 'CrysAlis CCD, Oxford Diffraction Ltd'
_computing_data_reduction 'CrysAlis RED, Oxford Diffraction Ltd'
_computing_molecular_graphics 'Bruker SHELXTL'
_computing_publication_material 'Bruker SHELXTL'
_computing_structure_refinement 'SHELXL-97 (Sheldrick, 1997)'
_computing_structure_solution 'SHELXS-97 (Sheldrick, 1990)'
_diffrn_ambient_temperature 173
_diffrn_detector_area_resol_mean 8.2556
_diffrn_measured_fraction_theta_full 0.989
_diffrn_measured_fraction_theta_max 0.989
_diffrn_measurement_device_type 'OD Xcalibur PX Ultra'
_diffrn_measurement_method 'omega scans'
_diffrn_radiation_monochromator graphite
_diffrn_radiation_source 'Enhance Ultra (Cu) X-ray Source'
_diffrn_radiation_type CuK\a
_diffrn_radiation_wavelength 1.54184
_diffrn_reflns_av_R_equivalents 0.0000
_diffrn_reflns_av_sigmaI/netI 0.0200
_diffrn_reflns_limit_h_max 14
_diffrn_reflns_limit_h_min -18
_diffrn_reflns_limit_k_max 15
_diffrn_reflns_limit_k_min -15
_diffrn_reflns_limit_l_max 39
_diffrn_reflns_limit_l_min -39
_diffrn_reflns_number 19350
_diffrn_reflns_theta_full 72.37
_diffrn_reflns_theta_max 72.37
_diffrn_reflns_theta_min 2.76
_diffrn_standards_number 0
_exptl_absorpt_coefficient_mu 8.660
_exptl_absorpt_correction_T_max 0.861
_exptl_absorpt_correction_T_min 0.189
_exptl_absorpt_correction_type analytical
_exptl_absorpt_process_details
; 
CrysAlisPro, Agilent Technologies, 
Version 1.171.35.15 (release 03-08-2011 CrysAlis171 .NET) 
(compiled Aug  3 2011,13:03:54) 
Analytical numeric absorption correction using a multifaceted crystal 
model based on expressions derived by R.C. Clark & J.S. Reid. 
(Clark, R. C. & Reid, J. S. (1995). Acta Cryst. A51, 887-897) 
;
_exptl_crystal_colour Colourless
_exptl_crystal_density_diffrn 1.519
_exptl_crystal_density_method 'not measured'
_exptl_crystal_description plates
_exptl_crystal_F_000 2848
_exptl_crystal_size_max 0.27
_exptl_crystal_size_mid 0.23
_exptl_crystal_size_min 0.02
_refine_diff_density_max 2.294
_refine_diff_density_min -1.957
_refine_diff_density_rms 0.230
_refine_ls_extinction_method none
_refine_ls_goodness_of_fit_ref 1.100
_refine_ls_hydrogen_treatment constr
_refine_ls_matrix_type full
_refine_ls_number_parameters 627
_refine_ls_number_reflns 19350
_refine_ls_number_restraints 26
_refine_ls_restrained_S_all 1.099
_refine_ls_R_factor_all 0.0879
_refine_ls_R_factor_gt 0.0797
_refine_ls_shift/su_max 0.002
_refine_ls_shift/su_mean 0.000
_refine_ls_structure_factor_coef Fsqd
_refine_ls_weighting_details 'calc w=1/[\s^2^(Fo^2^)+(0.1567P)^2^+64.9382P] where P=(Fo^2^+2Fc^2^)/3'
_refine_ls_weighting_scheme calc
_refine_ls_wR_factor_gt 0.2534
_refine_ls_wR_factor_ref 0.2588
_reflns_number_gt 17023
_reflns_number_total 19350
_reflns_threshold_expression >2sigma(I)
_cod_data_source_file c6dt00170j2.cif
_cod_data_source_block 6
_cod_depositor_comments
;
The following automatic conversions were performed:

'_symmetry_cell_setting' value 'Monoclinic' changed to 'monoclinic'
according to
/usr/data/users/saulius/crontab/automatic-downloads/rss-feeds/RSC/lib/dictionaries/cif_core.dic
dictionary named 'cif_core.dic' version 2.4.2 from 2011-04-26.

Automatic conversion script
Id: cif_fix_values 4268 2015-11-12 08:31:59Z antanas 

 Adding full bibliography for 7038473--7038480.cif.
;
_cod_original_sg_symbol_H-M P2(1)/c
_cod_database_code 7038477

loop_
_symmetry_equiv_pos_as_xyz
'x, y, z'
'-x, y+1/2, -z+1/2'
'-x, -y, -z'
'x, -y-1/2, z-1/2'

loop_
_atom_site_label
_atom_site_type_symbol
_atom_site_fract_x
_atom_site_fract_y
_atom_site_fract_z
_atom_site_U_iso_or_equiv
_atom_site_adp_type
_atom_site_occupancy
_atom_site_symmetry_multiplicity
_atom_site_calc_flag
_atom_site_refinement_flags
_atom_site_disorder_assembly
_atom_site_disorder_group
W1A W 0.36106(3) 0.11280(4) 0.173139(12) 0.02852(14) Uani 1 1 d . . .
N1A N 0.5100(5) 0.3561(6) 0.1314(2) 0.0300(16) Uani 1 1 d . . .
C2A C 0.4202(6) 0.3416(8) 0.1113(3) 0.033(2) Uani 1 1 d . . .
H2AA H 0.4165 0.3765 0.0836 0.039 Uiso 1 1 calc R . .
H2AB H 0.3799 0.3803 0.1283 0.039 Uiso 1 1 calc R . .
P3A P 0.38211(15) 0.20284(19) 0.10440(7) 0.0286(5) Uani 1 1 d . . .
C4A C 0.5141(9) 0.3396(9) 0.1766(3) 0.045(3) Uani 1 1 d . . .
H4AA H 0.4653 0.3793 0.1874 0.053 Uiso 1 1 calc R . .
H4AB H 0.5687 0.3719 0.1895 0.053 Uiso 1 1 calc R . .
P5A P 0.50929(17) 0.1963(2) 0.19419(7) 0.0320(5) Uani 1 1 d . . .
C6A C 0.5376(7) 0.4692(9) 0.1252(3) 0.039(2) Uani 1 1 d . . .
H6AA H 0.5950 0.4805 0.1409 0.046 Uiso 1 1 calc R . .
H6AB H 0.4957 0.5181 0.1370 0.046 Uiso 1 1 calc R . .
P7A P 0.54545(17) 0.5066(2) 0.06946(8) 0.0345(5) Uani 1 1 d . . .
C8A C 0.4627(6) 0.1498(9) 0.0698(3) 0.037(2) Uani 1 1 d . . .
H8AA H 0.5210 0.1682 0.0841 0.044 Uiso 1 1 calc R . .
C9A C 0.4615(8) 0.0280(11) 0.0661(4) 0.050(3) Uani 1 1 d . . .
H9AA H 0.5053 0.0051 0.0478 0.075 Uiso 1 1 calc R . .
H9AB H 0.4039 0.0043 0.0543 0.075 Uiso 1 1 calc R . .
H9AC H 0.4746 -0.0042 0.0937 0.075 Uiso 1 1 calc R . .
C10A C 0.4596(7) 0.2032(9) 0.0270(3) 0.042(2) Uani 1 1 d . . .
H10A H 0.5041 0.1711 0.0111 0.063 Uiso 1 1 calc R . .
H10B H 0.4707 0.2806 0.0304 0.063 Uiso 1 1 calc R . .
H10C H 0.4021 0.1921 0.0120 0.063 Uiso 1 1 calc R . .
C11A C 0.2835(6) 0.2308(10) 0.0682(3) 0.039(2) Uani 1 1 d . . .
H11A H 0.3015 0.2738 0.0442 0.047 Uiso 1 1 calc R . .
C12A C 0.2412(7) 0.1265(8) 0.0510(4) 0.042(2) Uani 1 1 d . . .
H12A H 0.1896 0.1440 0.0321 0.063 Uiso 1 1 calc R . .
H12B H 0.2243 0.0823 0.0741 0.063 Uiso 1 1 calc R . .
H12C H 0.2827 0.0866 0.0356 0.063 Uiso 1 1 calc R . .
C13A C 0.2164(7) 0.2967(10) 0.0897(4) 0.046(3) Uani 1 1 d . . .
H13A H 0.1654 0.3101 0.0700 0.068 Uiso 1 1 calc R . .
H13B H 0.2422 0.3656 0.0992 0.068 Uiso 1 1 calc R . .
H13C H 0.1989 0.2565 0.1137 0.068 Uiso 1 1 calc R . .
C14A C 0.6103(6) 0.1441(9) 0.1746(3) 0.039(2) Uani 1 1 d . . .
H14A H 0.6055 0.1615 0.1442 0.046 Uiso 1 1 calc R . .
C15A C 0.6175(7) 0.0218(11) 0.1774(4) 0.047(3) Uani 1 1 d . . .
H15A H 0.6718 -0.0015 0.1667 0.071 Uiso 1 1 calc R . .
H15B H 0.5681 -0.0110 0.1607 0.071 Uiso 1 1 calc R . .
H15C H 0.6172 -0.0007 0.2065 0.071 Uiso 1 1 calc R . .
C16A C 0.6956(8) 0.1997(11) 0.1934(4) 0.051(3) Uani 1 1 d . . .
H16A H 0.7455 0.1673 0.1815 0.076 Uiso 1 1 calc R . .
H16B H 0.7018 0.1898 0.2237 0.076 Uiso 1 1 calc R . .
H16C H 0.6930 0.2768 0.1869 0.076 Uiso 1 1 calc R . .
C17A C 0.5380(8) 0.2199(9) 0.2507(3) 0.042(3) Uani 1 1 d . . .
H17A H 0.5896 0.2688 0.2535 0.050 Uiso 1 1 calc R . .
C18A C 0.5631(8) 0.1175(10) 0.2745(4) 0.050(3) Uani 1 1 d . . .
H18A H 0.5779 0.1347 0.3040 0.074 Uiso 1 1 calc R . .
H18B H 0.6135 0.0846 0.2631 0.074 Uiso 1 1 calc R . .
H18C H 0.5142 0.0669 0.2719 0.074 Uiso 1 1 calc R . .
C19A C 0.4629(8) 0.2785(9) 0.2704(3) 0.043(2) Uani 1 1 d . . .
H19A H 0.4791 0.2899 0.3002 0.065 Uiso 1 1 calc R . .
H19B H 0.4102 0.2343 0.2667 0.065 Uiso 1 1 calc R . .
H19C H 0.4519 0.3482 0.2566 0.065 Uiso 1 1 calc R . .
C20A C 0.6649(8) 0.5005(10) 0.0670(4) 0.049(3) Uani 1 1 d . . .
H20A H 0.6948 0.5369 0.0921 0.059 Uiso 1 1 calc R . .
C21A C 0.6913(11) 0.3801(11) 0.0669(6) 0.074(5) Uani 1 1 d . . .
H21A H 0.7543 0.3743 0.0659 0.111 Uiso 1 1 calc R . .
H21B H 0.6615 0.3444 0.0425 0.111 Uiso 1 1 calc R . .
H21C H 0.6749 0.3454 0.0924 0.111 Uiso 1 1 calc R . .
C22A C 0.6883(8) 0.5577(11) 0.0275(4) 0.056(3) Uani 1 1 d . . .
H22A H 0.7513 0.5554 0.0263 0.084 Uiso 1 1 calc R . .
H22B H 0.6690 0.6329 0.0280 0.084 Uiso 1 1 calc R . .
H22C H 0.6594 0.5215 0.0030 0.084 Uiso 1 1 calc R . .
C23A C 0.5235(8) 0.6533(10) 0.0725(4) 0.047(3) Uani 1 1 d . . .
H23A H 0.5439 0.6859 0.0468 0.057 Uiso 1 1 calc R . .
C24A C 0.4295(9) 0.6759(11) 0.0710(5) 0.064(4) Uani 1 1 d . . .
H24A H 0.4203 0.7539 0.0726 0.095 Uiso 1 1 calc R . .
H24B H 0.4054 0.6405 0.0945 0.095 Uiso 1 1 calc R . .
H24C H 0.4005 0.6484 0.0447 0.095 Uiso 1 1 calc R . .
C25A C 0.5738(10) 0.7122(11) 0.1100(4) 0.059(3) Uani 1 1 d . . .
H25A H 0.5591 0.7890 0.1090 0.089 Uiso 1 1 calc R . .
H25B H 0.6365 0.7035 0.1084 0.089 Uiso 1 1 calc R . .
H25C H 0.5577 0.6811 0.1361 0.089 Uiso 1 1 calc R . .
C26A C 0.3060(7) 0.2522(9) 0.1921(3) 0.038(2) Uani 1 1 d . . .
O26A O 0.2702(6) 0.3231(7) 0.2032(3) 0.054(2) Uani 1 1 d . . .
C27A C 0.3490(7) 0.0464(9) 0.2295(3) 0.040(2) Uani 1 1 d . . .
O27A O 0.3406(6) 0.0074(7) 0.2607(2) 0.051(2) Uani 1 1 d . . .
C28A C 0.2386(7) 0.0689(9) 0.1564(3) 0.038(2) Uani 1 1 d . . .
O28A O 0.1694(5) 0.0420(6) 0.1491(3) 0.0475(19) Uani 1 1 d . . .
C29A C 0.3939(7) -0.0391(8) 0.1562(3) 0.034(2) Uani 1 1 d . . .
O29A O 0.4006(6) -0.1289(6) 0.1484(3) 0.052(2) Uani 1 1 d . . .
W1B W 0.10812(3) 0.61544(4) 0.170560(12) 0.02870(14) Uani 1 1 d . . .
N1B N -0.0568(6) 0.8603(7) 0.1310(3) 0.0355(18) Uani 1 1 d . . .
C2B C 0.0226(6) 0.8461(9) 0.1091(3) 0.037(2) Uani 1 1 d . . .
H2BA H 0.0709 0.8850 0.1250 0.044 Uiso 1 1 calc R . .
H2BB H 0.0128 0.8804 0.0814 0.044 Uiso 1 1 calc R . .
P3B P 0.05669(15) 0.7053(2) 0.10197(7) 0.0308(5) Uani 1 1 d . . .
C4B C -0.0396(8) 0.8454(8) 0.1759(3) 0.039(2) Uani 1 1 d . . .
H4BA H -0.0872 0.8794 0.1897 0.046 Uiso 1 1 calc R . .
H4BB H 0.0148 0.8840 0.1855 0.046 Uiso 1 1 calc R . .
P5B P -0.02892(16) 0.7022(2) 0.19359(7) 0.0306(5) Uani 1 1 d . . .
C6B C -0.0854(7) 0.9727(9) 0.1250(3) 0.039(2) Uani 1 1 d . A .
H6BA H -0.0365 1.0206 0.1349 0.046 Uiso 1 1 calc R . .
H6BB H -0.1332 0.9863 0.1427 0.046 Uiso 1 1 calc R . .
P7B P -0.12340(18) 1.0108(2) 0.07016(8) 0.0373(6) Uani 1 1 d D . .
C8B C -0.0396(7) 0.6493(9) 0.0695(3) 0.038(2) Uani 1 1 d . . .
H8BA H -0.0905 0.6672 0.0852 0.045 Uiso 1 1 calc R . .
C9B C -0.0421(9) 0.5314(11) 0.0649(4) 0.058(3) Uani 1 1 d . . .
H9BA H -0.0950 0.5106 0.0476 0.087 Uiso 1 1 calc R . .
H9BB H -0.0420 0.4979 0.0924 0.087 Uiso 1 1 calc R . .
H9BC H 0.0089 0.5073 0.0515 0.087 Uiso 1 1 calc R . .
C10B C -0.0587(10) 0.7053(11) 0.0266(4) 0.057(3) Uani 1 1 d . . .
H10D H -0.1098 0.6722 0.0114 0.086 Uiso 1 1 calc R . .
H10E H -0.0084 0.6971 0.0104 0.086 Uiso 1 1 calc R . .
H10F H -0.0697 0.7821 0.0308 0.086 Uiso 1 1 calc R . .
C11B C 0.1406(7) 0.7306(8) 0.0643(3) 0.038(2) Uani 1 1 d . . .
H11B H 0.1118 0.7749 0.0410 0.046 Uiso 1 1 calc R . .
C12B C 0.1710(8) 0.6299(10) 0.0453(4) 0.047(3) Uani 1 1 d . . .
H12D H 0.2143 0.6477 0.0260 0.071 Uiso 1 1 calc R . .
H12E H 0.1215 0.5934 0.0300 0.071 Uiso 1 1 calc R . .
H12F H 0.1971 0.5823 0.0673 0.071 Uiso 1 1 calc R . .
C13B C 0.2150(7) 0.7964(10) 0.0842(4) 0.047(3) Uani 1 1 d . . .
H13D H 0.2574 0.8086 0.0639 0.071 Uiso 1 1 calc R . .
H13E H 0.2429 0.7576 0.1083 0.071 Uiso 1 1 calc R . .
H13F H 0.1932 0.8658 0.0932 0.071 Uiso 1 1 calc R . .
C14B C -0.1414(7) 0.6549(11) 0.1747(4) 0.046(3) Uani 1 1 d . . .
H14B H -0.1508 0.6759 0.1446 0.055 Uiso 1 1 calc R . .
C15B C -0.1495(7) 0.5310(11) 0.1759(4) 0.051(3) Uani 1 1 d . . .
H15D H -0.2090 0.5100 0.1659 0.076 Uiso 1 1 calc R . .
H15E H -0.1360 0.5056 0.2045 0.076 Uiso 1 1 calc R . .
H15F H -0.1088 0.4988 0.1579 0.076 Uiso 1 1 calc R . .
C16B C -0.2146(7) 0.7095(13) 0.1963(4) 0.058(4) Uani 1 1 d . . .
H16D H -0.2709 0.6806 0.1849 0.087 Uiso 1 1 calc R . .
H16E H -0.2132 0.7874 0.1915 0.087 Uiso 1 1 calc R . .
H16F H -0.2063 0.6951 0.2264 0.087 Uiso 1 1 calc R . .
C17B C -0.0312(8) 0.7266(9) 0.2508(3) 0.040(2) Uani 1 1 d . . .
H17B H -0.0807 0.7764 0.2546 0.048 Uiso 1 1 calc R . .
C18B C -0.0469(9) 0.6223(11) 0.2744(4) 0.053(3) Uani 1 1 d . . .
H18D H -0.0484 0.6382 0.3041 0.079 Uiso 1 1 calc R . .
H18E H 0.0001 0.5711 0.2707 0.079 Uiso 1 1 calc R . .
H18F H -0.1025 0.5907 0.2634 0.079 Uiso 1 1 calc R . .
C19B C 0.0518(9) 0.7811(10) 0.2691(3) 0.049(3) Uani 1 1 d . . .
H19D H 0.0484 0.7938 0.2990 0.074 Uiso 1 1 calc R . .
H19E H 0.0587 0.8500 0.2550 0.074 Uiso 1 1 calc R . .
H19F H 0.1016 0.7346 0.2653 0.074 Uiso 1 1 calc R . .
C20B C -0.2408(7) 1.0187(10) 0.0730(4) 0.045(3) Uani 1 1 d . A .
H20B H -0.2522 1.0556 0.0995 0.054 Uiso 1 1 calc R . .
C21B C -0.2744(11) 0.9030(12) 0.0741(5) 0.074(5) Uani 1 1 d . . .
H21D H -0.3373 0.9038 0.0758 0.111 Uiso 1 1 calc R A .
H21E H -0.2459 0.8658 0.0985 0.111 Uiso 1 1 calc R . .
H21F H -0.2614 0.8652 0.0487 0.111 Uiso 1 1 calc R . .
C22B C -0.2870(7) 1.0807(10) 0.0363(4) 0.053(3) Uani 1 1 d . . .
H22D H -0.3495 1.0833 0.0394 0.080 Uiso 1 1 calc R A .
H22E H -0.2772 1.0444 0.0102 0.080 Uiso 1 1 calc R . .
H22F H -0.2640 1.1542 0.0360 0.080 Uiso 1 1 calc R . .
C23B C -0.0946(8) 1.1579(11) 0.0730(6) 0.036(4) Uani 0.80(4) 1 d PDU A 1
H23B H -0.1223 1.1919 0.0469 0.043 Uiso 0.80(4) 1 calc PR A 1
C24B C 0.0039(10) 1.168(2) 0.0715(7) 0.063(6) Uani 0.80(4) 1 d PDU A 1
H24D H 0.0208 1.2436 0.0734 0.094 Uiso 0.80(4) 1 calc PR A 1
H24E H 0.0202 1.1373 0.0452 0.094 Uiso 0.80(4) 1 calc PR A 1
H24F H 0.0337 1.1278 0.0949 0.094 Uiso 0.80(4) 1 calc PR A 1
C25B C -0.1227(13) 1.2248(12) 0.1096(6) 0.047(4) Uani 0.80(4) 1 d PDU A 1
H25D H -0.1031 1.2994 0.1070 0.070 Uiso 0.80(4) 1 calc PR A 1
H25E H -0.0966 1.1943 0.1359 0.070 Uiso 0.80(4) 1 calc PR A 1
H25F H -0.1861 1.2232 0.1092 0.070 Uiso 0.80(4) 1 calc PR A 1
C23" C -0.081(3) 1.147(3) 0.0582(18) 0.034(9) Uiso 0.20(4) 1 d PDU A 2
H23C H -0.1103 1.1776 0.0320 0.041 Uiso 0.20(4) 1 calc PR A 2
C24" C 0.016(3) 1.126(7) 0.055(2) 0.053(10) Uiso 0.20(4) 1 d PDU A 2
H24G H 0.0450 1.1947 0.0498 0.080 Uiso 0.20(4) 1 calc PR A 2
H24H H 0.0232 1.0763 0.0321 0.080 Uiso 0.20(4) 1 calc PR A 2
H24I H 0.0422 1.0953 0.0812 0.080 Uiso 0.20(4) 1 calc PR A 2
C25" C -0.094(4) 1.216(5) 0.096(2) 0.043(10) Uiso 0.20(4) 1 d PDU A 2
H25G H -0.0733 1.2890 0.0919 0.064 Uiso 0.20(4) 1 calc PR A 2
H25H H -0.0613 1.1846 0.1210 0.064 Uiso 0.20(4) 1 calc PR A 2
H25I H -0.1559 1.2178 0.1006 0.064 Uiso 0.20(4) 1 calc PR A 2
C26B C 0.1727(7) 0.7514(11) 0.1894(4) 0.045(3) Uani 1 1 d . . .
O26B O 0.2172(6) 0.8218(7) 0.2011(3) 0.052(2) Uani 1 1 d . . .
C27B C 0.1445(7) 0.5503(8) 0.2262(3) 0.036(2) Uani 1 1 d . . .
O27B O 0.1650(6) 0.5082(7) 0.2573(2) 0.051(2) Uani 1 1 d . . .
C28B C 0.2222(7) 0.5679(9) 0.1522(4) 0.042(2) Uani 1 1 d . . .
O28B O 0.2894(5) 0.5453(6) 0.1430(3) 0.0480(19) Uani 1 1 d . . .
C29B C 0.0671(6) 0.4658(9) 0.1558(3) 0.037(2) Uani 1 1 d . . .
O29B O 0.0546(5) 0.3735(6) 0.1484(3) 0.0480(19) Uani 1 1 d . . .

loop_
_atom_site_aniso_label
_atom_site_aniso_U_11
_atom_site_aniso_U_22
_atom_site_aniso_U_33
_atom_site_aniso_U_23
_atom_site_aniso_U_13
_atom_site_aniso_U_12
W1A 0.0297(2) 0.0212(2) 0.0347(2) 0.00075(16) 0.00341(18) -0.00016(16)
N1A 0.031(4) 0.021(4) 0.037(4) 0.006(3) -0.002(3) -0.006(3)
C2A 0.032(5) 0.025(5) 0.042(5) -0.004(4) 0.009(4) -0.008(4)
P3A 0.0288(11) 0.0217(11) 0.0351(11) -0.0011(9) 0.0022(9) -0.0023(9)
C4A 0.072(8) 0.027(5) 0.034(5) 0.005(4) -0.001(5) -0.003(5)
P5A 0.0347(12) 0.0290(13) 0.0318(11) 0.0030(9) 0.0006(9) -0.0043(10)
C6A 0.044(6) 0.031(5) 0.040(5) 0.003(4) 0.001(4) -0.011(4)
P7A 0.0358(13) 0.0285(13) 0.0393(12) 0.0030(10) 0.0042(10) -0.0036(10)
C8A 0.029(5) 0.044(6) 0.037(5) -0.005(4) -0.001(4) 0.006(4)
C9A 0.053(7) 0.050(7) 0.050(6) -0.005(5) 0.021(5) 0.003(6)
C10A 0.047(6) 0.031(6) 0.048(6) 0.004(5) 0.009(5) 0.003(5)
C11A 0.033(5) 0.048(7) 0.034(5) 0.000(4) -0.005(4) 0.007(5)
C12A 0.041(6) 0.023(5) 0.061(7) -0.004(5) 0.001(5) -0.003(4)
C13A 0.029(5) 0.046(7) 0.061(7) -0.003(5) -0.003(5) 0.004(5)
C14A 0.032(5) 0.039(6) 0.043(5) 0.013(4) -0.003(4) -0.003(4)
C15A 0.026(5) 0.064(8) 0.052(6) -0.009(6) 0.002(4) 0.002(5)
C16A 0.038(6) 0.050(7) 0.062(7) 0.000(6) -0.006(5) -0.008(5)
C17A 0.053(6) 0.032(6) 0.042(5) 0.000(4) 0.007(5) -0.010(5)
C18A 0.058(7) 0.043(7) 0.046(6) 0.015(5) -0.006(5) -0.006(6)
C19A 0.061(7) 0.030(6) 0.040(5) 0.000(4) 0.009(5) -0.003(5)
C20A 0.046(6) 0.046(7) 0.056(7) 0.011(5) 0.008(5) 0.004(5)
C21A 0.077(10) 0.043(8) 0.107(12) 0.014(8) 0.037(9) 0.026(7)
C22A 0.048(7) 0.053(8) 0.070(8) 0.012(6) 0.018(6) 0.012(6)
C23A 0.049(6) 0.037(6) 0.059(7) 0.015(5) 0.020(5) 0.010(5)
C24A 0.057(8) 0.040(7) 0.095(10) 0.005(7) 0.012(7) 0.021(6)
C25A 0.077(9) 0.034(7) 0.069(8) -0.006(6) 0.016(7) -0.010(6)
C26A 0.039(5) 0.031(6) 0.045(5) 0.010(4) 0.003(4) -0.001(5)
O26A 0.066(5) 0.035(5) 0.065(5) -0.007(4) 0.021(4) 0.024(4)
C27A 0.043(6) 0.030(5) 0.045(6) 0.004(4) -0.001(4) 0.003(4)
O27A 0.066(5) 0.046(5) 0.041(4) 0.016(4) 0.011(4) 0.000(4)
C28A 0.037(6) 0.035(6) 0.043(5) 0.000(4) 0.011(4) -0.002(4)
O28A 0.039(4) 0.029(4) 0.075(5) -0.012(4) 0.010(4) 0.003(3)
C29A 0.036(5) 0.026(5) 0.041(5) 0.004(4) 0.002(4) 0.003(4)
O29A 0.061(5) 0.028(5) 0.066(5) -0.007(4) 0.005(4) 0.006(4)
W1B 0.0292(2) 0.0215(2) 0.0352(2) -0.00010(16) 0.00159(18) 0.00103(16)
N1B 0.040(4) 0.027(4) 0.040(4) 0.004(3) 0.006(4) 0.003(4)
C2B 0.034(5) 0.040(6) 0.036(5) -0.001(4) 0.003(4) -0.008(4)
P3B 0.0305(11) 0.0275(12) 0.0345(11) -0.0008(9) 0.0031(9) 0.0017(9)
C4B 0.059(6) 0.022(5) 0.034(5) -0.001(4) 0.004(5) 0.003(5)
P5B 0.0309(12) 0.0274(12) 0.0336(11) 0.0022(9) 0.0035(9) 0.0013(10)
C6B 0.038(5) 0.036(6) 0.043(5) 0.002(4) 0.006(4) 0.013(4)
P7B 0.0362(13) 0.0370(15) 0.0385(12) 0.0044(11) 0.0024(10) 0.0085(11)
C8B 0.038(5) 0.032(6) 0.043(5) -0.002(4) -0.002(4) 0.000(4)
C9B 0.059(8) 0.048(8) 0.062(8) -0.006(6) -0.015(6) -0.002(6)
C10B 0.081(9) 0.045(7) 0.042(6) 0.003(5) -0.013(6) -0.006(6)
C11B 0.049(6) 0.030(5) 0.036(5) 0.008(4) 0.000(4) 0.016(5)
C12B 0.048(6) 0.039(6) 0.056(7) 0.002(5) 0.011(5) 0.016(5)
C13B 0.045(6) 0.035(6) 0.066(7) 0.012(5) 0.027(5) 0.003(5)
C14B 0.031(5) 0.056(8) 0.050(6) -0.001(5) 0.008(5) -0.001(5)
C15B 0.030(5) 0.062(8) 0.057(7) 0.003(6) -0.008(5) -0.016(5)
C16B 0.025(5) 0.086(11) 0.063(7) 0.007(7) 0.008(5) 0.015(6)
C17B 0.053(6) 0.028(6) 0.039(5) 0.000(4) 0.002(5) 0.007(5)
C18B 0.061(7) 0.062(8) 0.037(5) 0.017(5) 0.015(5) 0.002(6)
C19B 0.067(8) 0.045(7) 0.034(5) -0.001(5) -0.002(5) 0.013(6)
C20B 0.042(6) 0.036(6) 0.053(6) -0.001(5) -0.012(5) -0.004(5)
C21B 0.075(10) 0.053(9) 0.088(10) 0.020(8) -0.021(8) -0.019(7)
C22B 0.038(6) 0.040(7) 0.078(8) 0.000(6) -0.017(6) -0.002(5)
C23B 0.031(6) 0.038(7) 0.039(8) 0.011(6) 0.000(6) -0.009(5)
C24B 0.040(8) 0.073(12) 0.074(11) 0.010(10) -0.001(8) -0.026(8)
C25B 0.049(9) 0.030(7) 0.060(9) -0.007(6) 0.001(8) 0.001(6)
C26B 0.038(6) 0.054(7) 0.044(6) 0.003(5) 0.004(5) 0.006(5)
O26B 0.057(5) 0.032(4) 0.067(5) -0.005(4) -0.003(4) -0.017(4)
C27B 0.035(5) 0.025(5) 0.046(5) 0.002(4) -0.004(4) -0.003(4)
O27B 0.060(5) 0.051(5) 0.041(4) 0.010(4) 0.000(4) -0.002(4)
C28B 0.040(6) 0.035(6) 0.049(6) -0.003(5) -0.005(5) -0.007(5)
O28B 0.030(4) 0.037(4) 0.078(6) -0.003(4) 0.012(4) 0.005(3)
C29B 0.030(5) 0.040(6) 0.041(5) 0.005(4) 0.007(4) 0.008(4)
O29B 0.059(5) 0.020(4) 0.065(5) -0.005(3) 0.010(4) -0.009(3)

loop_
_atom_type_symbol
_atom_type_description
_atom_type_scat_dispersion_real
_atom_type_scat_dispersion_imag
_atom_type_scat_source
C C 0.0181 0.0091 'International Tables Vol C Tables 4.2.6.8 and 6.1.1.4'
H H 0.0000 0.0000 'International Tables Vol C Tables 4.2.6.8 and 6.1.1.4'
N N 0.0311 0.0180 'International Tables Vol C Tables 4.2.6.8 and 6.1.1.4'
O O 0.0492 0.0322 'International Tables Vol C Tables 4.2.6.8 and 6.1.1.4'
P P 0.2955 0.4335 'International Tables Vol C Tables 4.2.6.8 and 6.1.1.4'
W W -5.4734 5.5774 'International Tables Vol C Tables 4.2.6.8 and 6.1.1.4'

loop_
_geom_angle_atom_site_label_1
_geom_angle_atom_site_label_2
_geom_angle_atom_site_label_3
_geom_angle
C28A W1A C27A 88.0(4)
C28A W1A C29A 85.9(4)
C27A W1A C29A 84.8(4)
C28A W1A C26A 84.3(4)
C27A W1A C26A 90.0(4)
C29A W1A C26A 169.1(4)
C28A W1A P3A 94.7(3)
C27A W1A P3A 177.0(3)
C29A W1A P3A 96.8(3)
C26A W1A P3A 88.8(3)
C28A W1A P5A 171.8(3)
C27A W1A P5A 94.8(3)
C29A W1A P5A 101.9(3)
C26A W1A P5A 88.0(3)
P3A W1A P5A 82.36(8)
C4A N1A C2A 111.5(8)
C4A N1A C6A 106.1(8)
C2A N1A C6A 109.0(7)
N1A C2A P3A 116.4(7)
C2A P3A C11A 97.8(5)
C2A P3A C8A 100.4(5)
C11A P3A C8A 104.1(5)
C2A P3A W1A 112.1(3)
C11A P3A W1A 117.8(4)
C8A P3A W1A 121.0(4)
N1A C4A P5A 115.7(7)
C14A P5A C17A 104.9(5)
C14A P5A C4A 99.8(5)
C17A P5A C4A 97.7(5)
C14A P5A W1A 122.1(4)
C17A P5A W1A 116.8(4)
C4A P5A W1A 111.5(4)
N1A C6A P7A 114.1(7)
C23A P7A C20A 103.3(6)
C23A P7A C6A 99.4(5)
C20A P7A C6A 100.7(5)
C9A C8A C10A 111.2(9)
C9A C8A P3A 113.3(8)
C10A C8A P3A 114.9(7)
C12A C11A C13A 109.3(9)
C12A C11A P3A 111.5(8)
C13A C11A P3A 111.3(7)
C15A C14A C16A 111.3(9)
C15A C14A P5A 112.8(7)
C16A C14A P5A 114.9(9)
C18A C17A C19A 110.6(9)
C18A C17A P5A 113.0(8)
C19A C17A P5A 110.7(8)
C22A C20A C21A 111.3(12)
C22A C20A P7A 109.3(8)
C21A C20A P7A 107.6(9)
C24A C23A C25A 110.9(12)
C24A C23A P7A 111.6(9)
C25A C23A P7A 114.9(9)
O26A C26A W1A 174.1(10)
O27A C27A W1A 178.3(10)
O28A C28A W1A 176.3(10)
O29A C29A W1A 169.8(9)
C27B W1B C28B 88.0(5)
C27B W1B C29B 84.0(4)
C28B W1B C29B 85.7(4)
C27B W1B C26B 88.8(4)
C28B W1B C26B 84.9(5)
C29B W1B C26B 168.3(4)
C27B W1B P3B 176.8(3)
C28B W1B P3B 94.9(3)
C29B W1B P3B 97.7(3)
C26B W1B P3B 90.0(3)
C27B W1B P5B 94.7(3)
C28B W1B P5B 172.1(3)
C29B W1B P5B 102.0(3)
C26B W1B P5B 87.7(3)
P3B W1B P5B 82.33(8)
C4B N1B C6B 106.0(8)
C4B N1B C2B 112.0(8)
C6B N1B C2B 107.6(8)
N1B C2B P3B 115.6(7)
C2B P3B C8B 101.6(5)
C2B P3B C11B 98.3(5)
C8B P3B C11B 105.1(5)
C2B P3B W1B 112.2(3)
C8B P3B W1B 119.5(4)
C11B P3B W1B 117.1(3)
N1B C4B P5B 115.2(7)
C4B P5B C17B 97.9(5)
C4B P5B C14B 98.4(6)
C17B P5B C14B 105.5(5)
C4B P5B W1B 111.4(4)
C17B P5B W1B 116.6(4)
C14B P5B W1B 122.8(4)
N1B C6B P7B 115.4(7)
C20B P7B C23" 109.5(16)
C20B P7B C6B 101.1(5)
C23" P7B C6B 109.7(17)
C20B P7B C23B 100.2(6)
C6B P7B C23B 98.5(6)
C9B C8B C10B 110.8(10)
C9B C8B P3B 116.0(8)
C10B C8B P3B 114.0(8)
C12B C11B C13B 111.9(9)
C12B C11B P3B 112.9(8)
C13B C11B P3B 111.2(7)
C16B C14B C15B 111.2(11)
C16B C14B P5B 114.3(9)
C15B C14B P5B 112.2(8)
C19B C17B C18B 110.6(9)
C19B C17B P5B 111.2(8)
C18B C17B P5B 111.8(8)
C21B C20B C22B 110.9(10)
C21B C20B P7B 107.0(10)
C22B C20B P7B 112.6(9)
C24B C23B C25B 109.6(13)
C24B C23B P7B 107.8(11)
C25B C23B P7B 118.6(10)
C25" C23" C24" 111(2)
C25" C23" P7B 105(3)
C24" C23" P7B 103(4)
O26B C26B W1B 172.5(10)
O27B C27B W1B 176.7(9)
O28B C28B W1B 176.2(10)
O29B C29B W1B 170.8(9)

loop_
_geom_bond_atom_site_label_1
_geom_bond_atom_site_label_2
_geom_bond_distance
W1A C28A 1.994(11)
W1A C27A 2.019(11)
W1A C29A 2.041(10)
W1A C26A 2.047(12)
W1A P3A 2.529(2)
W1A P5A 2.548(3)
N1A C4A 1.468(12)
N1A C2A 1.486(12)
N1A C6A 1.486(12)
C2A P3A 1.826(10)
P3A C11A 1.863(10)
P3A C8A 1.867(10)
C4A P5A 1.869(11)
P5A C14A 1.855(11)
P5A C17A 1.857(11)
C6A P7A 1.870(10)
P7A C23A 1.856(12)
P7A C20A 1.857(12)
C8A C9A 1.517(17)
C8A C10A 1.527(15)
C11A C12A 1.530(15)
C11A C13A 1.536(15)
C14A C15A 1.524(18)
C14A C16A 1.559(15)
C17A C18A 1.516(16)
C17A C19A 1.555(16)
C20A C22A 1.528(17)
C20A C21A 1.549(18)
C23A C24A 1.476(17)
C23A C25A 1.555(19)
C26A O26A 1.116(13)
C27A O27A 1.134(13)
C28A O28A 1.124(13)
C29A O29A 1.149(13)
W1B C27B 1.999(10)
W1B C28B 2.000(12)
W1B C29B 2.006(12)
W1B C26B 2.025(13)
W1B P3B 2.536(2)
W1B P5B 2.548(3)
N1B C4B 1.460(13)
N1B C6B 1.470(13)
N1B C2B 1.482(13)
C2B P3B 1.845(11)
P3B C8B 1.871(11)
P3B C11B 1.883(11)
C4B P5B 1.868(10)
P5B C17B 1.871(10)
P5B C14B 1.882(11)
C6B P7B 1.869(11)
P7B C20B 1.827(12)
P7B C23" 1.86(2)
P7B C23B 1.880(13)
C8B C9B 1.470(17)
C8B C10B 1.551(15)
C11B C12B 1.487(15)
C11B C13B 1.504(17)
C14B C16B 1.542(16)
C14B C15B 1.544(19)
C17B C19B 1.519(17)
C17B C18B 1.532(16)
C20B C21B 1.529(18)
C20B C22B 1.529(16)
C23B C24B 1.533(14)
C23B C25B 1.536(15)
C23" C25" 1.53(2)
C23" C24" 1.53(2)
C26B O26B 1.153(15)
C27B O27B 1.147(13)
C28B O28B 1.141(14)
C29B O29B 1.182(13)
